data_2223657
loop_
_publ_author_name
'Gowda, B. Thimme'
'Tokar\<c\'ik, Miroslav'
'Ko\<z\'i\<sek, Jozef'
'Shakuntala, K.'
'Fuess, Hartmut'

_publ_section_title
;
 <i>N</i>-(2,4,6-Trimethylphenyl)maleamic acid
;
_journal_coeditor_code BT5119
_journal_issue 11
_journal_name_full 'Acta Crystallographica Section E'
_journal_page_first o2945
_journal_paper_doi 10.1107/S1600536809044754
_journal_volume 65
_journal_year 2009
_chemical_formula_iupac 'C13 H15 N O3'
_chemical_formula_moiety 'C13 H15 N O3'
_chemical_formula_sum 'C13 H15 N O3'
_chemical_formula_weight 233.26
_chemical_name_systematic
;
<i>N</i>-(2,4,6-Trimethylphenyl)maleamic acid
;
_space_group_IT_number 15
_symmetry_cell_setting monoclinic
_symmetry_space_group_name_Hall '-C 2yc'
_symmetry_space_group_name_H-M 'C 1 2/c 1'
_atom_sites_solution_hydrogens geom
_atom_sites_solution_primary direct
_atom_sites_solution_secondary difmap
_audit_creation_method 'WinGX routine CIF_UPDATE'
_cell_angle_alpha 90
_cell_angle_beta 103.014(2)
_cell_angle_gamma 90
_cell_formula_units_Z 8
_cell_length_a 10.8789(3)
_cell_length_b 11.9095(2)
_cell_length_c 20.1004(5)
_cell_measurement_reflns_used 17006
_cell_measurement_temperature 295(2)
_cell_measurement_theta_max 29.3931
_cell_measurement_theta_min 1.9183
_cell_volume 2537.36(11)
_computing_cell_refinement
;
CrysAlis Pro (Oxford Diffraction, 2009)
;
_computing_data_collection
;
CrysAlis Pro (Oxford Diffraction, 2009)
;
_computing_data_reduction
;
CrysAlis Pro (Oxford Diffraction, 2009)
;
_computing_molecular_graphics
;
ORTEP-3 (Farrugia, 1997) and DIAMOND (Brandenburg, 2002)
;
_computing_publication_material
;
SHELXL97 (Sheldrick, 2008), PLATON (Spek, 2009) and WinGX
(Farrugia, 1999)
;
_computing_structure_refinement 'SHELXL97 (Sheldrick, 2008)'
_computing_structure_solution 'SHELXS97 (Sheldrick, 2008)'
_diffrn_ambient_temperature 295(2)
_diffrn_detector_area_resol_mean 10.434
_diffrn_measured_fraction_theta_full 1.000
_diffrn_measured_fraction_theta_max 1.000
_diffrn_measurement_device_type 'Oxford Diffraction Xcalibur Ruby Gemini'
_diffrn_measurement_method \w
_diffrn_radiation_monochromator graphite
_diffrn_radiation_type MoK\a
_diffrn_radiation_wavelength 0.71073
_diffrn_reflns_av_R_equivalents 0.0229
_diffrn_reflns_limit_h_max 13
_diffrn_reflns_limit_h_min -13
_diffrn_reflns_limit_k_max 14
_diffrn_reflns_limit_k_min -14
_diffrn_reflns_limit_l_max 24
_diffrn_reflns_limit_l_min -24
_diffrn_reflns_number 26868
_diffrn_reflns_theta_full 25.6
_diffrn_reflns_theta_max 25.6
_diffrn_reflns_theta_min 2.08
_diffrn_standards_number 0
_exptl_absorpt_coefficient_mu 0.087
_exptl_absorpt_correction_T_max 0.965
_exptl_absorpt_correction_T_min 0.933
_exptl_absorpt_correction_type analytical
_exptl_absorpt_process_details '(CrysAlis Pro; Oxford Diffraction, 2009)'
_exptl_crystal_colour colourless
_exptl_crystal_density_diffrn 1.221
_exptl_crystal_density_method 'not measured'
_exptl_crystal_description block
_exptl_crystal_F_000 992
_exptl_crystal_size_max 0.56
_exptl_crystal_size_mid 0.48
_exptl_crystal_size_min 0.35
_refine_diff_density_max 0.174
_refine_diff_density_min -0.124
_refine_ls_extinction_coef 0.0142(9)
_refine_ls_extinction_expression Fc^*^=kFc[1+0.001xFc^2^\l^3^/sin(2\q)]^-1/4^
_refine_ls_extinction_method 'SHELXL97 (Sheldrick, 2008)'
_refine_ls_goodness_of_fit_ref 1.037
_refine_ls_hydrogen_treatment constr
_refine_ls_matrix_type full
_refine_ls_number_parameters 159
_refine_ls_number_reflns 2386
_refine_ls_number_restraints 0
_refine_ls_restrained_S_all 1.037
_refine_ls_R_factor_all 0.0431
_refine_ls_R_factor_gt 0.0369
_refine_ls_shift/su_max 0.001
_refine_ls_shift/su_mean 0.000
_refine_ls_structure_factor_coef Fsqd
_refine_ls_weighting_details 'calc w=1/[\s^2^(Fo^2^)+(0.0469P)^2^+1.3266P] where P=(Fo^2^+2Fc^2^)/3'
_refine_ls_weighting_scheme calc
_refine_ls_wR_factor_gt 0.0983
_refine_ls_wR_factor_ref 0.1019
_reflns_number_gt 2029
_reflns_number_total 2386
_reflns_threshold_expression I>2\s(I)
_cod_data_source_file bt5119.cif
_cod_data_source_block I
_cod_original_cell_volume 2537.36(10)
_cod_original_sg_symbol_H-M 'C 2/c'
_cod_database_code 2223657
_cod_database_fobs_code 2223657

loop_
_symmetry_equiv_pos_as_xyz
'x, y, z'
'-x, y, -z+1/2'
'x+1/2, y+1/2, z'
'-x+1/2, y+1/2, -z+1/2'
'-x, -y, -z'
'x, -y, z-1/2'
'-x+1/2, -y+1/2, -z'
'x+1/2, -y+1/2, z-1/2'

loop_
_atom_site_type_symbol
_atom_site_label
_atom_site_fract_x
_atom_site_fract_y
_atom_site_fract_z
_atom_site_U_iso_or_equiv
_atom_site_adp_type
_atom_site_calc_flag
_atom_site_refinement_flags
_atom_site_occupancy
_atom_site_disorder_assembly
_atom_site_disorder_group
C C1 0.35967(13) 0.14861(11) 0.17051(7) 0.0419(3) Uani d . 1 . .
C C2 0.28501(17) 0.17469(12) 0.22158(8) 0.0576(4) Uani d . 1 C .
H H2 0.2547 0.2478 0.2206 0.069 Uiso calc R 1 . .
C C3 0.25517(19) 0.10848(13) 0.26854(8) 0.0634(5) Uani d . 1 . .
H H3 0.2108 0.1445 0.2968 0.076 Uiso calc R 1 C .
C C4 0.27916(15) -0.01212(12) 0.28450(7) 0.0486(4) Uani d . 1 C .
C C5 0.42558(11) 0.23129(11) 0.07158(6) 0.0379(3) Uani d . 1 . .
C C6 0.51419(13) 0.31543(12) 0.06931(7) 0.0456(3) Uani d . 1 C .
C C7 0.56646(14) 0.31987(13) 0.01267(8) 0.0542(4) Uani d . 1 . .
H H7 0.6248 0.376 0.0104 0.065 Uiso calc R 1 C .
C C8 0.53555(14) 0.24425(13) -0.04058(8) 0.0523(4) Uani d . 1 C .
C C9 0.44899(14) 0.16118(12) -0.03596(7) 0.0490(4) Uani d . 1 . .
H H9 0.4288 0.1084 -0.0708 0.059 Uiso calc R 1 C .
C C10 0.39115(12) 0.15365(11) 0.01878(7) 0.0402(3) Uani d . 1 B .
C C11 0.55135(18) 0.39999(15) 0.12605(9) 0.0693(5) Uani d . 1 . .
H H11A 0.6218 0.4432 0.119 0.104 Uiso calc R 1 C .
H H11B 0.5744 0.3615 0.169 0.104 Uiso calc R 1 . .
H H11C 0.4815 0.4491 0.1263 0.104 Uiso calc R 1 . .
C C12 0.5918(2) 0.25320(19) -0.10259(10) 0.0801(6) Uani d . 1 . .
H H12A 0.5606 0.1931 -0.1336 0.12 Uiso calc PR 0.56(3) A 1
H H12B 0.6821 0.2483 -0.0887 0.12 Uiso calc PR 0.56(3) A 1
H H12C 0.5686 0.3239 -0.1248 0.12 Uiso calc PR 0.56(3) A 1
H H12D 0.6469 0.3171 -0.0978 0.12 Uiso calc PR 0.44(3) A 2
H H12E 0.5255 0.2619 -0.1428 0.12 Uiso calc PR 0.44(3) A 2
H H12F 0.6389 0.1863 -0.1066 0.12 Uiso calc PR 0.44(3) A 2
C C13 0.29160(14) 0.06565(12) 0.01791(8) 0.0519(4) Uani d . 1 B 2
H H13A 0.2615 0.0387 -0.0279 0.078 Uiso calc R 1 B 2
H H13B 0.2227 0.0977 0.034 0.078 Uiso calc R 1 B 2
H H13C 0.327 0.0044 0.047 0.078 Uiso calc R 1 B 2
N N1 0.36385(11) 0.23264(9) 0.12731(6) 0.0424(3) Uani d . 1 C 2
H H1N 0.3257 0.2937 0.1335 0.051 Uiso calc R 1 C 2
O O1 0.41359(10) 0.05741(8) 0.16796(5) 0.0508(3) Uani d . 1 C 2
O O2 0.34725(10) -0.07126(8) 0.25195(5) 0.0521(3) Uani d . 1 C 2
H H2A 0.3763 -0.0267 0.2227 0.062 Uiso calc R 1 C 2
O O3 0.23146(13) -0.05442(9) 0.32755(6) 0.0693(4) Uani d . 1 C 2

loop_
_atom_site_aniso_label
_atom_site_aniso_U_11
_atom_site_aniso_U_22
_atom_site_aniso_U_33
_atom_site_aniso_U_12
_atom_site_aniso_U_13
_atom_site_aniso_U_23
C1 0.0520(8) 0.0339(7) 0.0424(7) 0.0010(6) 0.0165(6) 0.0039(5)
C2 0.0900(12) 0.0343(7) 0.0601(9) 0.0118(7) 0.0415(9) 0.0074(6)
C3 0.1035(13) 0.0422(8) 0.0594(10) 0.0066(8) 0.0497(10) 0.0029(7)
C4 0.0692(9) 0.0397(7) 0.0379(7) -0.0098(7) 0.0143(7) 0.0026(6)
C5 0.0387(7) 0.0361(7) 0.0401(7) -0.0004(5) 0.0114(5) 0.0075(5)
C6 0.0452(8) 0.0414(7) 0.0498(8) -0.0081(6) 0.0098(6) 0.0039(6)
C7 0.0474(8) 0.0531(9) 0.0658(10) -0.0150(7) 0.0209(7) 0.0091(7)
C8 0.0515(8) 0.0575(9) 0.0531(9) -0.0009(7) 0.0225(7) 0.0095(7)
C9 0.0556(9) 0.0491(8) 0.0440(8) -0.0036(7) 0.0149(6) -0.0009(6)
C10 0.0402(7) 0.0364(7) 0.0441(7) -0.0030(5) 0.0099(6) 0.0052(5)
C11 0.0781(12) 0.0590(10) 0.0706(11) -0.0267(9) 0.0163(9) -0.0111(8)
C12 0.0877(13) 0.0929(15) 0.0740(12) -0.0034(11) 0.0480(11) 0.0131(10)
C13 0.0547(9) 0.0453(8) 0.0546(9) -0.0148(7) 0.0101(7) 0.0023(6)
N1 0.0534(7) 0.0323(6) 0.0459(6) 0.0032(5) 0.0204(5) 0.0065(5)
O1 0.0653(6) 0.0409(5) 0.0518(6) 0.0141(5) 0.0252(5) 0.0110(4)
O2 0.0692(7) 0.0352(5) 0.0546(6) -0.0021(5) 0.0197(5) 0.0072(4)
O3 0.1074(10) 0.0511(7) 0.0589(7) -0.0122(6) 0.0390(7) 0.0112(5)

loop_
_atom_type_symbol
_atom_type_description
_atom_type_scat_dispersion_real
_atom_type_scat_dispersion_imag
_atom_type_scat_source
C C 0.0033 0.0016 'International Tables Vol C Tables 4.2.6.8 and 6.1.1.4'
H H 0 0 'International Tables Vol C Tables 4.2.6.8 and 6.1.1.4'
N N 0.0061 0.0033 'International Tables Vol C Tables 4.2.6.8 and 6.1.1.4'
O O 0.0106 0.006 'International Tables Vol C Tables 4.2.6.8 and 6.1.1.4'

loop_
_geom_angle_atom_site_label_1
_geom_angle_atom_site_label_2
_geom_angle_atom_site_label_3
_geom_angle_site_symmetry_1
_geom_angle_site_symmetry_3
_geom_angle
_geom_angle_publ_flag
O1 C1 N1 . . 123.00(12) ?
O1 C1 C2 . . 123.46(12) ?
N1 C1 C2 . . 113.55(12) ?
C3 C2 C1 . . 129.10(14) ?
C3 C2 H2 . . 115.5 ?
C1 C2 H2 . . 115.5 ?
C2 C3 C4 . . 132.18(14) ?
C2 C3 H3 . . 113.9 ?
C4 C3 H3 . . 113.9 ?
O3 C4 O2 . . 121.14(14) ?
O3 C4 C3 . . 118.28(14) ?
O2 C4 C3 . . 120.56(12) ?
C10 C5 C6 . . 121.31(12) ?
C10 C5 N1 . . 120.72(11) ?
C6 C5 N1 . . 117.79(12) ?
C7 C6 C5 . . 117.93(13) ?
C7 C6 C11 . . 120.49(13) ?
C5 C6 C11 . . 121.58(13) ?
C8 C7 C6 . . 122.64(13) ?
C8 C7 H7 . . 118.7 ?
C6 C7 H7 . . 118.7 ?
C7 C8 C9 . . 117.71(13) ?
C7 C8 C12 . . 121.33(15) ?
C9 C8 C12 . . 120.95(15) ?
C8 C9 C10 . . 122.43(14) ?
C8 C9 H9 . . 118.8 ?
C10 C9 H9 . . 118.8 ?
C9 C10 C5 . . 117.95(12) ?
C9 C10 C13 . . 119.30(13) ?
C5 C10 C13 . . 122.71(12) ?
C6 C11 H11A . . 109.5 ?
C6 C11 H11B . . 109.5 ?
H11A C11 H11B . . 109.5 ?
C6 C11 H11C . . 109.5 ?
H11A C11 H11C . . 109.5 ?
H11B C11 H11C . . 109.5 ?
C8 C12 H12A . . 109.5 ?
C8 C12 H12B . . 109.5 ?
C8 C12 H12C . . 109.5 ?
C8 C12 H12D . . 109.5 ?
C8 C12 H12E . . 109.5 ?
H12D C12 H12E . . 109.5 ?
C8 C12 H12F . . 109.5 ?
H12D C12 H12F . . 109.5 ?
H12E C12 H12F . . 109.5 ?
C10 C13 H13A . . 109.5 ?
C10 C13 H13B . . 109.5 ?
H13A C13 H13B . . 109.5 ?
C10 C13 H13C . . 109.5 ?
H13A C13 H13C . . 109.5 ?
H13B C13 H13C . . 109.5 ?
C1 N1 C5 . . 126.37(11) ?
C1 N1 H1N . . 116.8 ?
C5 N1 H1N . . 116.8 ?
C4 O2 H2A . . 109.5 ?

loop_
_geom_bond_atom_site_label_1
_geom_bond_atom_site_label_2
_geom_bond_site_symmetry_2
_geom_bond_distance
_geom_bond_publ_flag
C1 O1 . 1.2409(16) ?
C1 N1 . 1.3325(16) ?
C1 C2 . 1.4784(19) ?
C2 C3 . 1.325(2) ?
C2 H2 . 0.93 ?
C3 C4 . 1.482(2) ?
C3 H3 . 0.93 ?
C4 O3 . 1.2140(17) ?
C4 O2 . 1.3004(18) ?
C5 C10 . 1.3937(19) ?
C5 C6 . 1.3983(18) ?
C5 N1 . 1.4300(16) ?
C6 C7 . 1.383(2) ?
C6 C11 . 1.507(2) ?
C7 C8 . 1.381(2) ?
C7 H7 . 0.93 ?
C8 C9 . 1.383(2) ?
C8 C12 . 1.511(2) ?
C9 C10 . 1.3880(19) ?
C9 H9 . 0.93 ?
C10 C13 . 1.5044(18) ?
C11 H11A . 0.96 ?
C11 H11B . 0.96 ?
C11 H11C . 0.96 ?
C12 H12A . 0.96 ?
C12 H12B . 0.96 ?
C12 H12C . 0.96 ?
C12 H12D . 0.96 ?
C12 H12E . 0.96 ?
C12 H12F . 0.96 ?
C13 H13A . 0.96 ?
C13 H13B . 0.96 ?
C13 H13C . 0.96 ?
N1 H1N . 0.86 ?
O2 H2A . 0.9 ?

loop_
_geom_hbond_atom_site_label_D
_geom_hbond_atom_site_label_H
_geom_hbond_atom_site_label_A
_geom_hbond_site_symmetry_A
_geom_hbond_distance_DH
_geom_hbond_distance_HA
_geom_hbond_distance_DA
_geom_hbond_angle_DHA
O2 H2A O1 . 0.90 1.61 2.5037(13) 174
N1 H1N O3 4 0.86 2.12 2.9587(15) 165

loop_
_geom_torsion_atom_site_label_1
_geom_torsion_atom_site_label_2
_geom_torsion_atom_site_label_3
_geom_torsion_atom_site_label_4
_geom_torsion_site_symmetry_1
_geom_torsion_site_symmetry_2
_geom_torsion_site_symmetry_3
_geom_torsion_site_symmetry_4
_geom_torsion
_geom_torsion_publ_flag
O1 C1 C2 C3 . . . . -4.9(3) ?
N1 C1 C2 C3 . . . . 175.19(19) ?
C1 C2 C3 C4 . . . . -3.2(4) ?
C2 C3 C4 O3 . . . . -174.0(2) ?
C2 C3 C4 O2 . . . . 4.5(3) ?
C10 C5 C6 C7 . . . . 0.4(2) ?
N1 C5 C6 C7 . . . . -174.81(12) ?
C10 C5 C6 C11 . . . . 179.69(14) ?
N1 C5 C6 C11 . . . . 4.5(2) ?
C5 C6 C7 C8 . . . . -0.8(2) ?
C11 C6 C7 C8 . . . . 179.93(16) ?
C6 C7 C8 C9 . . . . -0.2(2) ?
C6 C7 C8 C12 . . . . 178.41(16) ?
C7 C8 C9 C10 . . . . 1.6(2) ?
C12 C8 C9 C10 . . . . -176.99(15) ?
C8 C9 C10 C5 . . . . -2.0(2) ?
C8 C9 C10 C13 . . . . 175.94(14) ?
C6 C5 C10 C9 . . . . 0.9(2) ?
N1 C5 C10 C9 . . . . 176.00(12) ?
C6 C5 C10 C13 . . . . -176.92(13) ?
N1 C5 C10 C13 . . . . -1.86(19) ?
O1 C1 N1 C5 . . . . 1.9(2) ?
C2 C1 N1 C5 . . . . -178.23(13) ?
C10 C5 N1 C1 . . . . 59.84(18) ?
C6 C5 N1 C1 . . . . -124.94(15) ?
